data_4518406
loop_
_publ_author_name
'Xin, Luoting'
'Wan, Wan'
'Yu, Yinghua'
'Wan, Qiuling'
'Ma, Liyao'
'Huang, Xueliang'

_publ_section_title
;
 Construction of Protoberberine Alkaloid Core through Palladium Carbene
 Bridging C--H Bond Functionalization and Pyridine Dearomatization
;
_journal_name_full 'ACS Catalysis'
_journal_page_first 1570
_journal_page_last 1577
_journal_paper_doi 10.1021/acscatal.0c05156
_journal_year 2021
_chemical_formula_sum 'C18 H15 N O3'
_chemical_formula_weight 293.31
_space_group_IT_number 14
_space_group_name_Hall '-P 2ybc'
_space_group_name_H-M_alt 'P 1 21/c 1'
_symmetry_cell_setting monoclinic
_symmetry_space_group_name_H-M 'P 1 21/c 1'
_atom_sites_solution_hydrogens geom
_atom_sites_solution_primary direct
_atom_sites_solution_secondary difmap
_audit_creation_method SHELXL-97
_cell_angle_alpha 90.00
_cell_angle_beta 101.248(15)
_cell_angle_gamma 90.00
_cell_formula_units_Z 4
_cell_length_a 6.7743(8)
_cell_length_b 23.418(6)
_cell_length_c 8.802(2)
_cell_measurement_reflns_used 10348
_cell_measurement_temperature 110.82(11)
_cell_measurement_theta_max 60.5250
_cell_measurement_theta_min 4.7120
_cell_volume 1369.5(5)
_computing_structure_refinement 'SHELXL-97 (Sheldrick, 1997)'
_computing_structure_solution 'SHELXS-97 (Sheldrick, 1990)'
_diffrn_ambient_temperature 110.82(11)
_diffrn_measured_fraction_theta_full 0.987
_diffrn_measured_fraction_theta_max 0.987
_diffrn_measurement_device_type 'ROD, Synergy Custom system, HyPix'
_diffrn_radiation_monochromator mirror
_diffrn_radiation_source 'micro-focus metaljet'
_diffrn_radiation_type 'Ga K\a'
_diffrn_radiation_wavelength 1.34150
_diffrn_reflns_av_R_equivalents 0.0265
_diffrn_reflns_av_sigmaI/netI 0.0204
_diffrn_reflns_limit_h_max 4
_diffrn_reflns_limit_h_min -8
_diffrn_reflns_limit_k_max 30
_diffrn_reflns_limit_k_min -29
_diffrn_reflns_limit_l_max 10
_diffrn_reflns_limit_l_min -11
_diffrn_reflns_number 14919
_diffrn_reflns_theta_full 60.59
_diffrn_reflns_theta_max 60.59
_diffrn_reflns_theta_min 4.75
_exptl_absorpt_coefficient_mu 0.507
_exptl_absorpt_correction_T_max 1.00000
_exptl_absorpt_correction_T_min 0.88512
_exptl_absorpt_correction_type multi-scan
_exptl_absorpt_process_details
;
CrysAlisPro 1.171.40.82a (Rigaku Oxford Diffraction, 2020)
Empirical absorption correction using spherical harmonics,
implemented in SCALE3 ABSPACK scaling algorithm.
;
_exptl_crystal_colour yellow
_exptl_crystal_density_diffrn 1.423
_exptl_crystal_density_method 'not measured'
_exptl_crystal_description prism
_exptl_crystal_F_000 616
_exptl_crystal_size_max 0.3
_exptl_crystal_size_mid 0.25
_exptl_crystal_size_min 0.15
_refine_diff_density_max 0.364
_refine_diff_density_min -0.331
_refine_diff_density_rms 0.054
_refine_ls_extinction_method none
_refine_ls_goodness_of_fit_ref 1.099
_refine_ls_hydrogen_treatment mixed
_refine_ls_matrix_type full
_refine_ls_number_parameters 200
_refine_ls_number_reflns 3096
_refine_ls_number_restraints 0
_refine_ls_restrained_S_all 1.099
_refine_ls_R_factor_all 0.0465
_refine_ls_R_factor_gt 0.0414
_refine_ls_shift/su_max 0.001
_refine_ls_shift/su_mean 0.000
_refine_ls_structure_factor_coef Fsqd
_refine_ls_weighting_details 'calc w=1/[\s^2^(Fo^2^)+(0.0787P)^2^+0.4494P] where P=(Fo^2^+2Fc^2^)/3'
_refine_ls_weighting_scheme calc
_refine_ls_wR_factor_gt 0.1297
_refine_ls_wR_factor_ref 0.1352
_reflns_number_gt 2704
_reflns_number_total 3096
_reflns_threshold_expression >2sigma(I)
_cod_data_source_file cs0c05156_si_003.cif
_cod_data_source_block exp_5599
_cod_original_sg_symbol_H-M P21/c
_cod_database_code 4518406

loop_
_symmetry_equiv_pos_as_xyz
'x, y, z'
'-x, y+1/2, -z+1/2'
'-x, -y, -z'
'x, -y-1/2, z-1/2'

loop_
_atom_site_label
_atom_site_type_symbol
_atom_site_fract_x
_atom_site_fract_y
_atom_site_fract_z
_atom_site_U_iso_or_equiv
_atom_site_adp_type
_atom_site_occupancy
_atom_site_symmetry_multiplicity
_atom_site_calc_flag
_atom_site_refinement_flags
_atom_site_disorder_assembly
_atom_site_disorder_group
C18 C 0.2781(2) 0.76400(6) 0.64349(18) 0.0285(3) Uani 1 1 d . . .
H18A H 0.3161 0.7332 0.7151 0.043 Uiso 1 1 calc R . .
H18B H 0.2839 0.7994 0.6994 0.043 Uiso 1 1 calc R . .
H18C H 0.3689 0.7656 0.5724 0.043 Uiso 1 1 calc R . .
C17 C 0.0687(2) 0.75447(6) 0.55580(17) 0.0257(3) Uani 1 1 d . . .
H17A H -0.0237 0.7519 0.6270 0.031 Uiso 1 1 calc R . .
H17B H 0.0272 0.7861 0.4856 0.031 Uiso 1 1 calc R . .
N1 N -0.30810(16) 0.53776(5) -0.20046(13) 0.0195(3) Uani 1 1 d . . .
O1 O -0.30184(15) 0.44089(4) -0.24523(12) 0.0280(3) Uani 1 1 d . . .
C1 C -0.22088(18) 0.51780(5) 0.11976(15) 0.0172(3) Uani 1 1 d . . .
C5 C -0.2095(2) 0.41505(6) 0.06910(17) 0.0222(3) Uani 1 1 d . . .
H5 H -0.2180 0.3852 -0.0016 0.027 Uiso 1 1 calc R . .
C16 C -0.1085(2) 0.68997(5) 0.37313(15) 0.0184(3) Uani 1 1 d . . .
C6 C -0.23644(18) 0.47168(5) 0.01496(15) 0.0161(3) Uani 1 1 d . . .
C3 C -0.1612(2) 0.44885(6) 0.33054(16) 0.0229(3) Uani 1 1 d . . .
H3 H -0.1386 0.4410 0.4361 0.028 Uiso 1 1 calc R . .
O3 O 0.06604(14) 0.70155(4) 0.46890(11) 0.0219(2) Uani 1 1 d . . .
C15 C -0.0936(2) 0.63762(5) 0.28224(15) 0.0192(3) Uani 1 1 d . . .
H15 H 0.0189 0.6141 0.3068 0.023 Uiso 1 1 calc R . .
C4 C -0.1713(2) 0.40350(6) 0.22382(18) 0.0240(3) Uani 1 1 d . . .
H4 H -0.1521 0.3661 0.2587 0.029 Uiso 1 1 calc R . .
C2 C -0.18420(19) 0.50420(6) 0.28034(15) 0.0199(3) Uani 1 1 d . . .
H2 H -0.1757 0.5335 0.3526 0.024 Uiso 1 1 calc R . .
O2 O -0.25583(15) 0.71996(4) 0.36293(12) 0.0250(2) Uani 1 1 d . . .
C14 C -0.2423(2) 0.62440(5) 0.16503(15) 0.0186(3) Uani 1 1 d . . .
H14 H -0.3522 0.6490 0.1464 0.022 Uiso 1 1 calc R . .
C13 C -0.24980(18) 0.57469(5) 0.06219(15) 0.0170(3) Uani 1 1 d . . .
C12 C -0.29419(18) 0.58393(5) -0.09712(15) 0.0172(3) Uani 1 1 d . . .
C11 C -0.32005(19) 0.63967(6) -0.16466(15) 0.0197(3) Uani 1 1 d . . .
H11 H -0.3091 0.6714 -0.0999 0.024 Uiso 1 1 calc R . .
C10 C -0.3601(2) 0.64770(6) -0.32045(16) 0.0223(3) Uani 1 1 d . . .
H10 H -0.3763 0.6844 -0.3611 0.027 Uiso 1 1 calc R . .
C9 C -0.3771(2) 0.59973(6) -0.42099(16) 0.0232(3) Uani 1 1 d . . .
H9 H -0.4070 0.6048 -0.5278 0.028 Uiso 1 1 calc R . .
C8 C -0.3496(2) 0.54689(6) -0.35998(15) 0.0214(3) Uani 1 1 d . . .
H8 H -0.3585 0.5156 -0.4262 0.026 Uiso 1 1 calc R . .
C7 C -0.28337(19) 0.47996(5) -0.15020(16) 0.0192(3) Uani 1 1 d . . .

loop_
_atom_site_aniso_label
_atom_site_aniso_U_11
_atom_site_aniso_U_22
_atom_site_aniso_U_33
_atom_site_aniso_U_23
_atom_site_aniso_U_13
_atom_site_aniso_U_12
C18 0.0305(7) 0.0225(7) 0.0305(8) -0.0059(6) 0.0008(6) -0.0008(5)
C17 0.0284(7) 0.0196(6) 0.0283(7) -0.0092(5) 0.0033(6) 0.0006(5)
N1 0.0197(6) 0.0204(6) 0.0187(6) -0.0019(4) 0.0047(4) -0.0017(4)
O1 0.0282(5) 0.0247(5) 0.0306(6) -0.0123(4) 0.0046(4) -0.0008(4)
C1 0.0155(6) 0.0174(6) 0.0192(6) -0.0003(5) 0.0045(5) -0.0008(4)
C5 0.0210(6) 0.0160(6) 0.0295(7) -0.0007(5) 0.0049(5) -0.0006(5)
C16 0.0232(6) 0.0166(6) 0.0156(6) 0.0009(4) 0.0042(5) -0.0009(5)
C6 0.0140(6) 0.0151(6) 0.0195(6) -0.0005(5) 0.0039(5) -0.0007(4)
C3 0.0200(6) 0.0253(7) 0.0231(7) 0.0060(5) 0.0033(5) -0.0008(5)
O3 0.0240(5) 0.0182(5) 0.0224(5) -0.0057(4) 0.0019(4) 0.0009(3)
C15 0.0248(6) 0.0151(6) 0.0186(6) -0.0003(5) 0.0067(5) 0.0005(5)
C4 0.0215(7) 0.0175(6) 0.0328(8) 0.0055(5) 0.0053(5) 0.0000(5)
C2 0.0209(6) 0.0202(6) 0.0189(6) 0.0010(5) 0.0046(5) -0.0007(5)
O2 0.0269(5) 0.0201(5) 0.0268(5) -0.0048(4) 0.0027(4) 0.0036(4)
C14 0.0229(6) 0.0159(6) 0.0179(6) 0.0004(5) 0.0060(5) 0.0010(4)
C13 0.0168(6) 0.0174(6) 0.0169(6) -0.0014(5) 0.0035(5) -0.0004(4)
C12 0.0162(6) 0.0170(6) 0.0188(6) -0.0014(5) 0.0047(5) -0.0010(4)
C11 0.0194(6) 0.0193(6) 0.0208(6) 0.0006(5) 0.0043(5) -0.0007(5)
C10 0.0208(6) 0.0232(6) 0.0236(7) 0.0052(5) 0.0063(5) 0.0014(5)
C9 0.0212(7) 0.0318(7) 0.0171(6) 0.0024(5) 0.0049(5) -0.0004(5)
C8 0.0216(6) 0.0267(7) 0.0162(6) -0.0034(5) 0.0045(5) -0.0021(5)
C7 0.0174(6) 0.0188(6) 0.0214(6) -0.0036(5) 0.0040(5) -0.0009(5)

loop_
_atom_type_symbol
_atom_type_description
_atom_type_scat_dispersion_real
_atom_type_scat_dispersion_imag
_atom_type_scat_source
C C 0.0147 0.0070 'International Tables Vol C Tables 4.2.6.8 and 6.1.1.4'
H H 0.0000 0.0000 'International Tables Vol C Tables 4.2.6.8 and 6.1.1.4'
N N 0.0253 0.0135 'International Tables Vol C Tables 4.2.6.8 and 6.1.1.4'
O O 0.0412 0.0250 'International Tables Vol C Tables 4.2.6.8 and 6.1.1.4'

loop_
_geom_angle_atom_site_label_1
_geom_angle_atom_site_label_2
_geom_angle_atom_site_label_3
_geom_angle
_geom_angle_site_symmetry_1
_geom_angle_site_symmetry_3
_geom_angle_publ_flag
C17 C18 H18A 109.5 . . ?
C17 C18 H18B 109.5 . . ?
H18A C18 H18B 109.5 . . ?
C17 C18 H18C 109.5 . . ?
H18A C18 H18C 109.5 . . ?
H18B C18 H18C 109.5 . . ?
O3 C17 C18 108.19(11) . . ?
O3 C17 H17A 110.1 . . ?
C18 C17 H17A 110.1 . . ?
O3 C17 H17B 110.1 . . ?
C18 C17 H17B 110.1 . . ?
H17A C17 H17B 108.4 . . ?
C8 N1 C12 120.62(11) . . ?
C8 N1 C7 116.57(11) . . ?
C12 N1 C7 122.81(11) . . ?
C6 C1 C2 117.03(11) . . ?
C6 C1 C13 119.71(12) . . ?
C2 C1 C13 123.22(12) . . ?
C4 C5 C6 120.76(13) . . ?
C4 C5 H5 119.6 . . ?
C6 C5 H5 119.6 . . ?
O2 C16 O3 122.93(12) . . ?
O2 C16 C15 125.75(12) . . ?
O3 C16 C15 111.31(11) . . ?
C5 C6 C1 120.75(12) . . ?
C5 C6 C7 117.19(12) . . ?
C1 C6 C7 122.06(11) . . ?
C2 C3 C4 120.69(13) . . ?
C2 C3 H3 119.7 . . ?
C4 C3 H3 119.7 . . ?
C16 O3 C17 114.99(10) . . ?
C14 C15 C16 119.42(12) . . ?
C14 C15 H15 120.3 . . ?
C16 C15 H15 120.3 . . ?
C5 C4 C3 119.42(12) . . ?
C5 C4 H4 120.3 . . ?
C3 C4 H4 120.3 . . ?
C3 C2 C1 121.31(12) . . ?
C3 C2 H2 119.3 . . ?
C1 C2 H2 119.3 . . ?
C15 C14 C13 126.29(12) . . ?
C15 C14 H14 116.9 . . ?
C13 C14 H14 116.9 . . ?
C12 C13 C1 119.41(11) . . ?
C12 C13 C14 118.16(11) . . ?
C1 C13 C14 122.39(11) . . ?
C13 C12 N1 120.44(11) . . ?
C13 C12 C11 123.03(12) . . ?
N1 C12 C11 116.48(11) . . ?
C10 C11 C12 122.01(12) . . ?
C10 C11 H11 119.0 . . ?
C12 C11 H11 119.0 . . ?
C11 C10 C9 119.70(12) . . ?
C11 C10 H10 120.2 . . ?
C9 C10 H10 120.2 . . ?
C8 C9 C10 119.33(13) . . ?
C8 C9 H9 120.3 . . ?
C10 C9 H9 120.3 . . ?
C9 C8 N1 121.83(12) . . ?
C9 C8 H8 119.1 . . ?
N1 C8 H8 119.1 . . ?
O1 C7 N1 120.40(13) . . ?
O1 C7 C6 124.05(13) . . ?
N1 C7 C6 115.55(11) . . ?

loop_
_geom_bond_atom_site_label_1
_geom_bond_atom_site_label_2
_geom_bond_distance
_geom_bond_site_symmetry_2
_geom_bond_publ_flag
C18 C17 1.493(2) . ?
C18 H18A 0.9600 . ?
C18 H18B 0.9600 . ?
C18 H18C 0.9600 . ?
C17 O3 1.4544(15) . ?
C17 H17A 0.9700 . ?
C17 H17B 0.9700 . ?
N1 C8 1.3936(17) . ?
N1 C12 1.4041(16) . ?
N1 C7 1.4238(17) . ?
O1 C7 1.2295(16) . ?
C1 C6 1.4109(17) . ?
C1 C2 1.4227(18) . ?
C1 C13 1.4252(17) . ?
C5 C4 1.363(2) . ?
C5 C6 1.4090(18) . ?
C5 H5 0.9300 . ?
C16 O2 1.2093(16) . ?
C16 O3 1.3392(16) . ?
C16 C15 1.4780(17) . ?
C6 C7 1.4394(19) . ?
C3 C2 1.3685(19) . ?
C3 C4 1.411(2) . ?
C3 H3 0.9300 . ?
C15 C14 1.3306(19) . ?
C15 H15 0.9300 . ?
C4 H4 0.9300 . ?
C2 H2 0.9300 . ?
C14 C13 1.4695(17) . ?
C14 H14 0.9300 . ?
C13 C12 1.3925(18) . ?
C12 C11 1.4308(18) . ?
C11 C10 1.3579(19) . ?
C11 H11 0.9300 . ?
C10 C9 1.421(2) . ?
C10 H10 0.9300 . ?
C9 C8 1.347(2) . ?
C9 H9 0.9300 . ?
C8 H8 0.9300 . ?

loop_
_geom_torsion_atom_site_label_1
_geom_torsion_atom_site_label_2
_geom_torsion_atom_site_label_3
_geom_torsion_atom_site_label_4
_geom_torsion
_geom_torsion_site_symmetry_1
_geom_torsion_site_symmetry_2
_geom_torsion_site_symmetry_3
_geom_torsion_site_symmetry_4
_geom_torsion_publ_flag
C4 C5 C6 C1 1.1(2) . . . . ?
C4 C5 C6 C7 -177.84(12) . . . . ?
C2 C1 C6 C5 -2.11(18) . . . . ?
C13 C1 C6 C5 -179.66(11) . . . . ?
C2 C1 C6 C7 176.80(11) . . . . ?
C13 C1 C6 C7 -0.75(18) . . . . ?
O2 C16 O3 C17 -2.50(18) . . . . ?
C15 C16 O3 C17 176.23(11) . . . . ?
C18 C17 O3 C16 -174.19(12) . . . . ?
O2 C16 C15 C14 8.8(2) . . . . ?
O3 C16 C15 C14 -169.92(12) . . . . ?
C6 C5 C4 C3 0.8(2) . . . . ?
C2 C3 C4 C5 -1.7(2) . . . . ?
C4 C3 C2 C1 0.6(2) . . . . ?
C6 C1 C2 C3 1.24(19) . . . . ?
C13 C1 C2 C3 178.70(12) . . . . ?
C16 C15 C14 C13 179.03(12) . . . . ?
C6 C1 C13 C12 0.34(18) . . . . ?
C2 C1 C13 C12 -177.04(12) . . . . ?
C6 C1 C13 C14 177.91(11) . . . . ?
C2 C1 C13 C14 0.52(19) . . . . ?
C15 C14 C13 C12 -129.02(14) . . . . ?
C15 C14 C13 C1 53.39(19) . . . . ?
C1 C13 C12 N1 -0.75(18) . . . . ?
C14 C13 C12 N1 -178.42(11) . . . . ?
C1 C13 C12 C11 -178.25(11) . . . . ?
C14 C13 C12 C11 4.09(19) . . . . ?
C8 N1 C12 C13 -179.05(11) . . . . ?
C7 N1 C12 C13 1.60(19) . . . . ?
C8 N1 C12 C11 -1.40(17) . . . . ?
C7 N1 C12 C11 179.25(11) . . . . ?
C13 C12 C11 C10 178.91(12) . . . . ?
N1 C12 C11 C10 1.32(18) . . . . ?
C12 C11 C10 C9 0.0(2) . . . . ?
C11 C10 C9 C8 -1.2(2) . . . . ?
C10 C9 C8 N1 1.1(2) . . . . ?
C12 N1 C8 C9 0.21(19) . . . . ?
C7 N1 C8 C9 179.59(12) . . . . ?
C8 N1 C7 O1 -1.17(18) . . . . ?
C12 N1 C7 O1 178.20(11) . . . . ?
C8 N1 C7 C6 178.74(11) . . . . ?
C12 N1 C7 C6 -1.89(18) . . . . ?
C5 C6 C7 O1 0.32(19) . . . . ?
C1 C6 C7 O1 -178.63(12) . . . . ?
C5 C6 C7 N1 -179.59(11) . . . . ?
C1 C6 C7 N1 1.46(18) . . . . ?
